data_4111412
loop_
_publ_author_name
'Nathaniel L. Rosi'
'Jaheon Kim'
'Mohamed Eddaoudi'
'Banglin Chen'
'Michael O'Keeffe'
'Omar M. Yaghi'

_publ_contact_author_address
;
Department of Chemistry
930 N. University Ave.
Ann Arbor, MI 48109-1055
USA
;
_publ_contact_author_email oyaghi@umich.edu
_publ_contact_author_fax '+1 734 763 2307'
_publ_contact_author_name 'Professor Omar M. Yaghi'
_publ_contact_author_phone '+1 734 615 2146'
_publ_section_title
;
 Rod Packings and Metal-Organic Frameworks Constructed from Rod-Shaped
 Secondary Building Units
;
_journal_name_full 'Journal of the American Chemical Society'
_journal_page_first 1504
_journal_page_last 1518
_journal_paper_doi 10.1021/ja045123o
_journal_volume 127
_journal_year 2005
_chemical_formula_moiety 'C46 H41 N O9 Cd2, H2 O'
_chemical_formula_sum 'C46 H43 Cd2 N O10'
_chemical_formula_weight 994.61
_chemical_name_systematic
; 
 ? 
;
_space_group_IT_number 2
_symmetry_cell_setting triclinic
_symmetry_space_group_name_Hall '-P 1'
_symmetry_space_group_name_H-M 'P -1'
_atom_sites_solution_hydrogens geom
_atom_sites_solution_primary direct
_atom_sites_solution_secondary difmap
_audit_creation_method SHELXL-97
_cell_angle_alpha 70.590(2)
_cell_angle_beta 72.752(2)
_cell_angle_gamma 87.142(2)
_cell_formula_units_Z 2
_cell_length_a 10.1023(11)
_cell_length_b 14.4120(16)
_cell_length_c 14.9635(17)
_cell_measurement_temperature 158(2)
_cell_volume 1959.5(4)
_computing_cell_refinement 'Siemens SMART'
_computing_data_collection 'Siemens SMART'
_computing_data_reduction 'Siemens SAINT'
_computing_molecular_graphics 'Siemnes SHELX-TL xp'
_computing_publication_material 'Siemens SHELX-TL xicf'
_computing_structure_refinement 'SHELXL-97 (Sheldrick, 1997)'
_computing_structure_solution 'SHELXS-97 (Sheldrick, 1990)'
_diffrn_ambient_temperature 158(2)
_diffrn_measured_fraction_theta_full 0.990
_diffrn_measured_fraction_theta_max 0.990
_diffrn_measurement_device_type 'Siemens SMART CCD'
_diffrn_measurement_method 'omega and phi scan'
_diffrn_radiation_monochromator graphite
_diffrn_radiation_source 'fine-focus sealed tube'
_diffrn_radiation_type MoK\a
_diffrn_radiation_wavelength 0.71073
_diffrn_reflns_av_R_equivalents 0.0214
_diffrn_reflns_av_sigmaI/netI 0.0252
_diffrn_reflns_limit_h_max 12
_diffrn_reflns_limit_h_min -12
_diffrn_reflns_limit_k_max 18
_diffrn_reflns_limit_k_min -18
_diffrn_reflns_limit_l_max 18
_diffrn_reflns_limit_l_min -18
_diffrn_reflns_number 19222
_diffrn_reflns_theta_full 26.40
_diffrn_reflns_theta_max 26.40
_diffrn_reflns_theta_min 1.50
_exptl_absorpt_coefficient_mu 1.149
_exptl_absorpt_correction_T_max .929
_exptl_absorpt_correction_T_min .834
_exptl_absorpt_correction_type empirical
_exptl_crystal_colour 'pale yellow'
_exptl_crystal_density_diffrn 1.686
_exptl_crystal_description needle
_exptl_crystal_F_000 1004
_exptl_crystal_size_max .38
_exptl_crystal_size_mid .14
_exptl_crystal_size_min .14
_refine_diff_density_max 1.117
_refine_diff_density_min -0.619
_refine_diff_density_rms 0.094
_refine_ls_extinction_method none
_refine_ls_goodness_of_fit_ref 1.056
_refine_ls_hydrogen_treatment mixed
_refine_ls_matrix_type full
_refine_ls_number_parameters 550
_refine_ls_number_reflns 7959
_refine_ls_number_restraints 0
_refine_ls_restrained_S_all 1.056
_refine_ls_R_factor_all 0.0368
_refine_ls_R_factor_gt 0.0305
_refine_ls_shift/su_max 0.119
_refine_ls_shift/su_mean 0.005
_refine_ls_structure_factor_coef Fsqd
_refine_ls_weighting_details 'calc w=1/[\s^2^(Fo^2^)+(0.0456P)^2^+2.4778P] where P=(Fo^2^+2Fc^2^)/3'
_refine_ls_weighting_scheme calc
_refine_ls_wR_factor_gt 0.0809
_refine_ls_wR_factor_ref 0.0839
_reflns_number_gt 6894
_reflns_number_total 7959
_reflns_threshold_expression >2sigma(I)
_cod_data_source_file ja045123o_s11.cif
_cod_data_source_block MOF-79
_cod_original_formula_sum 'C46 H43 N O10 Cd2'
_cod_database_code 4111412

loop_
_symmetry_equiv_pos_as_xyz
'x, y, z'
'-x, -y, -z'

loop_
_atom_site_label
_atom_site_type_symbol
_atom_site_fract_x
_atom_site_fract_y
_atom_site_fract_z
_atom_site_U_iso_or_equiv
_atom_site_adp_type
_atom_site_occupancy
_atom_site_symmetry_multiplicity
_atom_site_calc_flag
_atom_site_refinement_flags
Cd1 Cd 0.31053(2) 0.453575(14) 0.530151(15) 0.01681(7) Uani 1 1 d .
Cd2 Cd 0.10909(2) -0.386774(14) 1.362455(15) 0.01757(7) Uani 1 1 d .
O1 O 0.1057(2) 0.31786(16) 0.5984(2) 0.0350(6) Uani 1 1 d .
O2 O 0.3148(2) 0.31438(16) 0.49941(17) 0.0288(5) Uani 1 1 d .
O3 O 0.1104(2) -0.45028(15) 0.52249(15) 0.0206(4) Uani 1 1 d .
O4 O -0.0602(2) -0.47738(15) 0.66361(16) 0.0246(5) Uani 1 1 d .
O5 O 0.2071(2) -0.23076(15) 1.29143(16) 0.0243(5) Uani 1 1 d .
O6 O 0.1533(2) -0.29541(16) 1.19095(17) 0.0286(5) Uani 1 1 d .
O7 O 0.5362(2) 0.41163(15) 0.55976(15) 0.0217(4) Uani 1 1 d .
O8 O 0.6589(2) 0.44409(15) 0.64697(16) 0.0228(5) Uani 1 1 d .
C1 C 0.0593(5) 0.1121(3) 0.6269(5) 0.086(2) Uani 1 1 d .
H1A H -0.0104 0.1408 0.6663 0.103 Uiso 1 1 calc R
C2 C 0.1715(3) 0.1690(2) 0.5599(2) 0.0234(6) Uani 1 1 d .
C3 C 0.2673(6) 0.1265(3) 0.5033(4) 0.0735(19) Uani 1 1 d .
H3A H 0.3469 0.1648 0.4556 0.088 Uiso 1 1 calc R
C4 C 0.3954(7) -0.0368(5) 0.4906(7) 0.040(2) Uani 0.50 1 d P
H4A H 0.4752 0.0057 0.4398 0.048 Uiso 0.50 1 calc PR
H4B H 0.4216 -0.0713 0.5517 0.048 Uiso 0.50 1 calc PR
C4' C 0.3043(12) -0.0061(6) 0.4167(7) 0.071(4) Uani 0.50 1 d P
H4'A H 0.2302 0.0004 0.3844 0.086 Uiso 0.50 1 calc PR
H4'B H 0.3867 0.0354 0.3682 0.086 Uiso 0.50 1 calc PR
C5 C 0.3404(5) -0.1112(3) 0.4510(3) 0.0611(15) Uani 1 1 d .
C6 C 0.1838(4) -0.2671(2) 0.5271(2) 0.0305(8) Uani 1 1 d .
H6A H 0.2476 -0.2943 0.4828 0.037 Uiso 1 1 calc R
C7 C 0.0655(3) -0.3232(2) 0.5948(2) 0.0206(6) Uani 1 1 d .
C8 C -0.0240(3) -0.2846(2) 0.6620(3) 0.0297(7) Uani 1 1 d .
H8A H -0.1034 -0.3232 0.7096 0.036 Uiso 1 1 calc R
C9 C -0.0983(5) -0.1454(3) 0.7307(4) 0.0562(13) Uani 1 1 d .
C10 C -0.1088(7) -0.0341(5) 0.6707(5) 0.0317(15) Uani 0.50 1 d P
H10A H -0.1760 -0.0018 0.7126 0.038 Uiso 0.50 1 calc PR
H10B H -0.1380 -0.0278 0.6114 0.038 Uiso 0.50 1 calc PR
C10' C -0.0376(8) -0.0705(6) 0.7521(6) 0.045(2) Uani 0.50 1 d P
H10C H 0.0298 -0.0987 0.7891 0.054 Uiso 0.50 1 calc PR
H10D H -0.1101 -0.0395 0.7921 0.054 Uiso 0.50 1 calc PR
C11 C 0.0435(4) 0.0130(3) 0.6395(5) 0.079(2) Uani 1 1 d .
C12 C 0.1378(3) -0.0293(2) 0.5817(2) 0.0230(6) Uani 1 1 d .
C13 C 0.2516(6) 0.0279(3) 0.5137(4) 0.091(2) Uani 1 1 d .
C14 C 0.2093(4) -0.1721(2) 0.5236(3) 0.0334(8) Uani 1 1 d .
C15 C 0.1168(3) -0.1325(2) 0.5895(2) 0.0233(6) Uani 1 1 d .
C16 C 0.0009(4) -0.1906(3) 0.6605(3) 0.0334(8) Uani 1 1 d .
C17 C 0.1962(3) 0.2740(2) 0.5513(2) 0.0243(7) Uani 1 1 d .
C18 C 0.0362(3) -0.4231(2) 0.5942(2) 0.0196(6) Uani 1 1 d .
C19 C 0.1895(3) -0.1060(2) 1.0408(2) 0.0257(7) Uani 1 1 d .
H19A H 0.1357 -0.1546 1.0347 0.031 Uiso 1 1 calc R
C20 C 0.2317(3) -0.1260(2) 1.1262(2) 0.0240(7) Uani 1 1 d .
C21 C 0.3082(3) -0.0543(2) 1.1360(2) 0.0236(6) Uani 1 1 d .
H21A H 0.3361 -0.0678 1.1942 0.028 Uiso 1 1 calc R
C22 C 0.4303(3) 0.1141(2) 1.0711(2) 0.0244(6) Uani 1 1 d .
H22A H 0.5299 0.1019 1.0480 0.029 Uiso 1 1 calc R
H22B H 0.4073 0.1090 1.1417 0.029 Uiso 1 1 calc R
C23 C 0.4045(4) 0.2182(2) 1.0102(2) 0.0255(7) Uani 1 1 d .
H23A H 0.3102 0.2358 1.0414 0.031 Uiso 1 1 calc R
H23B H 0.4723 0.2658 1.0096 0.031 Uiso 1 1 calc R
C24 C 0.4852(3) 0.3041(2) 0.8236(2) 0.0208(6) Uani 1 1 d .
H24A H 0.5281 0.3560 0.8328 0.025 Uiso 1 1 calc R
C25 C 0.4900(3) 0.3086(2) 0.7285(2) 0.0197(6) Uani 1 1 d .
C26 C 0.4277(3) 0.2322(2) 0.7144(2) 0.0213(6) Uani 1 1 d .
H26A H 0.4274 0.2371 0.6496 0.026 Uiso 1 1 calc R
C27 C 0.3100(4) 0.0608(2) 0.7812(2) 0.0288(7) Uani 1 1 d .
H27A H 0.3844 0.0142 0.7730 0.035 Uiso 1 1 calc R
H27B H 0.2806 0.0826 0.7202 0.035 Uiso 1 1 calc R
C28 C 0.1867(4) 0.0082(3) 0.8701(2) 0.0314(7) Uani 1 1 d .
H28A H 0.1069 0.0511 0.8725 0.038 Uiso 1 1 calc R
H28B H 0.1587 -0.0531 0.8628 0.038 Uiso 1 1 calc R
C29 C 0.2254(3) -0.0162(2) 0.9653(2) 0.0254(7) Uani 1 1 d .
C30 C 0.3063(3) 0.0551(2) 0.9747(2) 0.0220(6) Uani 1 1 d .
C31 C 0.3442(3) 0.0366(2) 1.0620(2) 0.0221(6) Uani 1 1 d .
C32 C 0.4183(3) 0.2245(2) 0.9052(2) 0.0222(6) Uani 1 1 d .
C33 C 0.3612(3) 0.1455(2) 0.8905(2) 0.0211(6) Uani 1 1 d .
C34 C 0.3661(3) 0.1492(2) 0.7946(2) 0.0219(6) Uani 1 1 d .
C35 C 0.1959(3) -0.2237(2) 1.2076(2) 0.0228(6) Uani 1 1 d .
C36 C 0.5652(3) 0.3928(2) 0.6411(2) 0.0205(6) Uani 1 1 d .
N1 N 0.2540(4) 0.4992(2) 0.8200(2) 0.0448(8) Uani 1 1 d .
O9 O 0.2743(2) 0.48750(17) 0.66926(17) 0.0297(5) Uani 1 1 d .
C37 C 0.2264(3) 0.4550(3) 0.7613(2) 0.0277(7) Uani 1 1 d .
C38 C 0.1361(4) 0.3634(3) 0.8227(3) 0.0375(8) Uani 1 1 d .
H38A H 0.1879 0.3038 0.8195 0.045 Uiso 1 1 calc R
H38B H 0.0536 0.3625 0.8001 0.045 Uiso 1 1 calc R
C39 C 0.0939(4) 0.3684(4) 0.9278(3) 0.0589(13) Uani 1 1 d .
H39A H -0.0032 0.3878 0.9465 0.071 Uiso 1 1 calc R
H39B H 0.1017 0.3035 0.9761 0.071 Uiso 1 1 calc R
C40 C 0.1928(5) 0.4452(4) 0.9265(3) 0.0572(12) Uani 1 1 d .
H40A H 0.1423 0.4895 0.9619 0.069 Uiso 1 1 calc R
H40B H 0.2651 0.4137 0.9574 0.069 Uiso 1 1 calc R
C41 C 0.3485(6) 0.5900(3) 0.7797(3) 0.0648(15) Uani 1 1 d .
H41A H 0.3980 0.5995 0.7084 0.078 Uiso 1 1 calc R
C42 C 0.2615(6) 0.6789(4) 0.7836(5) 0.0800(19) Uani 1 1 d .
H42A H 0.2132 0.6729 0.8535 0.096 Uiso 1 1 calc R
H42B H 0.1906 0.6821 0.7492 0.096 Uiso 1 1 calc R
C43 C 0.3585(8) 0.7739(4) 0.7324(6) 0.100(2) Uani 1 1 d .
H43A H 0.4013 0.7822 0.6613 0.120 Uiso 1 1 calc R
H43B H 0.3035 0.8319 0.7367 0.120 Uiso 1 1 calc R
C44 C 0.4702(7) 0.7681(4) 0.7812(5) 0.0761(17) Uani 1 1 d .
H44A H 0.4274 0.7676 0.8501 0.091 Uiso 1 1 calc R
H44B H 0.5339 0.8275 0.7450 0.091 Uiso 1 1 calc R
C45 C 0.5525(7) 0.6772(5) 0.7830(6) 0.097(2) Uani 1 1 d .
H45A H 0.6198 0.6738 0.8204 0.116 Uiso 1 1 calc R
H45B H 0.6054 0.6817 0.7143 0.116 Uiso 1 1 calc R
C46 C 0.4558(5) 0.5831(4) 0.8320(5) 0.0729(16) Uani 1 1 d .
H46A H 0.5110 0.5249 0.8287 0.088 Uiso 1 1 calc R
H46B H 0.4099 0.5748 0.9027 0.088 Uiso 1 1 calc R
O1W O 0.2353(4) -0.4519(3) 1.1127(3) 0.0892(13) Uani 1 1 d .

loop_
_atom_site_aniso_label
_atom_site_aniso_U_11
_atom_site_aniso_U_22
_atom_site_aniso_U_33
_atom_site_aniso_U_23
_atom_site_aniso_U_13
_atom_site_aniso_U_12
Cd1 0.01835(11) 0.01155(11) 0.01869(11) -0.00321(8) -0.00442(8) -0.00215(8)
Cd2 0.02043(12) 0.01254(11) 0.01778(11) -0.00217(8) -0.00564(8) -0.00210(8)
O1 0.0260(12) 0.0179(11) 0.0629(17) -0.0201(12) -0.0088(11) 0.0052(9)
O2 0.0319(12) 0.0171(11) 0.0352(13) -0.0096(10) -0.0053(10) -0.0018(9)
O3 0.0288(11) 0.0154(10) 0.0197(10) -0.0063(9) -0.0097(9) 0.0015(8)
O4 0.0271(11) 0.0179(11) 0.0278(12) -0.0085(9) -0.0050(9) -0.0041(9)
O5 0.0238(11) 0.0183(11) 0.0236(11) 0.0001(9) -0.0042(9) -0.0007(9)
O6 0.0343(12) 0.0192(11) 0.0263(12) 0.0002(9) -0.0083(10) -0.0050(9)
O7 0.0205(10) 0.0167(10) 0.0222(11) 0.0010(9) -0.0060(8) -0.0014(8)
O8 0.0212(10) 0.0162(10) 0.0263(11) -0.0029(9) -0.0046(9) -0.0031(8)
C1 0.038(2) 0.041(3) 0.157(6) -0.066(3) 0.042(3) -0.0164(19)
C2 0.0264(16) 0.0157(15) 0.0336(17) -0.0095(13) -0.0164(13) 0.0052(12)
C3 0.090(4) 0.025(2) 0.066(3) -0.025(2) 0.049(3) -0.024(2)
C4 0.026(3) 0.018(3) 0.061(5) -0.019(3) 0.016(3) -0.007(3)
C4' 0.096(8) 0.034(5) 0.054(6) -0.023(4) 0.036(6) -0.023(5)
C5 0.070(3) 0.028(2) 0.061(3) -0.027(2) 0.035(2) -0.024(2)
C6 0.0391(19) 0.0197(16) 0.0273(17) -0.0124(14) 0.0040(14) -0.0034(14)
C7 0.0229(15) 0.0141(14) 0.0251(15) -0.0067(12) -0.0073(12) 0.0003(11)
C8 0.0237(16) 0.0211(16) 0.0373(19) -0.0108(15) 0.0034(14) -0.0057(13)
C9 0.048(2) 0.038(2) 0.070(3) -0.035(2) 0.022(2) -0.0105(19)
C10 0.027(3) 0.027(4) 0.041(4) -0.020(3) 0.001(3) -0.002(3)
C10' 0.046(4) 0.033(4) 0.045(4) -0.027(4) 0.023(4) -0.021(3)
C11 0.039(2) 0.035(2) 0.138(5) -0.055(3) 0.045(3) -0.0193(19)
C12 0.0241(15) 0.0175(15) 0.0279(16) -0.0098(13) -0.0058(13) 0.0007(12)
C13 0.108(4) 0.024(2) 0.088(4) -0.034(2) 0.070(3) -0.029(2)
C14 0.040(2) 0.0190(16) 0.0315(18) -0.0106(14) 0.0069(15) -0.0062(14)
C15 0.0263(16) 0.0144(15) 0.0268(16) -0.0066(12) -0.0045(13) -0.0010(12)
C16 0.0290(17) 0.0257(18) 0.041(2) -0.0193(16) 0.0054(15) -0.0018(14)
C17 0.0289(16) 0.0180(15) 0.0323(17) -0.0095(13) -0.0172(14) 0.0029(13)
C18 0.0242(15) 0.0139(14) 0.0235(15) -0.0054(12) -0.0124(12) 0.0025(11)
C19 0.0249(16) 0.0179(15) 0.0288(16) -0.0018(13) -0.0059(13) -0.0048(12)
C20 0.0208(15) 0.0191(15) 0.0237(16) -0.0022(13) 0.0001(12) 0.0010(12)
C21 0.0228(15) 0.0214(15) 0.0211(15) -0.0048(13) -0.0011(12) 0.0005(12)
C22 0.0303(16) 0.0198(15) 0.0201(15) -0.0046(12) -0.0050(13) -0.0020(13)
C23 0.0356(17) 0.0170(15) 0.0220(15) -0.0059(13) -0.0059(13) -0.0015(13)
C24 0.0211(14) 0.0155(14) 0.0245(15) -0.0055(12) -0.0065(12) 0.0023(11)
C25 0.0154(13) 0.0161(14) 0.0244(15) -0.0025(12) -0.0060(11) 0.0009(11)
C26 0.0225(15) 0.0191(15) 0.0197(14) -0.0039(12) -0.0057(12) 0.0023(12)
C27 0.0421(19) 0.0188(16) 0.0223(16) -0.0030(13) -0.0078(14) -0.0072(14)
C28 0.0381(19) 0.0228(17) 0.0297(17) 0.0007(14) -0.0138(15) -0.0093(14)
C29 0.0276(16) 0.0192(16) 0.0234(15) -0.0018(13) -0.0045(13) -0.0022(12)
C30 0.0243(15) 0.0157(14) 0.0210(15) -0.0027(12) -0.0033(12) 0.0009(12)
C31 0.0221(15) 0.0179(15) 0.0206(15) -0.0043(12) -0.0003(12) 0.0014(12)
C32 0.0253(15) 0.0182(15) 0.0208(15) -0.0044(12) -0.0066(12) 0.0047(12)
C33 0.0229(15) 0.0154(14) 0.0202(15) -0.0022(12) -0.0037(12) 0.0011(12)
C34 0.0240(15) 0.0148(14) 0.0243(15) -0.0037(12) -0.0066(12) 0.0018(12)
C35 0.0179(14) 0.0178(15) 0.0251(16) -0.0024(13) -0.0007(12) 0.0012(11)
C36 0.0177(14) 0.0161(14) 0.0241(15) -0.0048(12) -0.0037(12) 0.0049(11)
N1 0.066(2) 0.0415(19) 0.0307(17) -0.0210(15) -0.0092(16) 0.0003(17)
O9 0.0378(13) 0.0292(13) 0.0275(12) -0.0133(10) -0.0139(10) 0.0062(10)
C37 0.0254(16) 0.0299(18) 0.0303(18) -0.0133(15) -0.0093(13) 0.0094(13)
C38 0.0238(17) 0.045(2) 0.040(2) -0.0113(18) -0.0070(15) -0.0013(15)
C39 0.034(2) 0.095(4) 0.033(2) -0.010(2) 0.0002(17) 0.001(2)
C40 0.080(3) 0.060(3) 0.032(2) -0.021(2) -0.012(2) 0.012(3)
C41 0.124(5) 0.040(2) 0.038(2) -0.022(2) -0.021(3) -0.015(3)
C42 0.101(4) 0.055(3) 0.116(5) -0.026(3) -0.082(4) 0.012(3)
C43 0.147(6) 0.056(4) 0.129(6) -0.025(4) -0.090(5) -0.011(4)
C44 0.110(5) 0.060(3) 0.088(4) -0.039(3) -0.055(4) 0.000(3)
C45 0.080(4) 0.089(5) 0.138(6) -0.068(5) -0.018(4) -0.020(4)
C46 0.055(3) 0.066(3) 0.118(5) -0.058(4) -0.026(3) 0.011(3)
O1W 0.097(3) 0.113(3) 0.083(3) -0.068(3) -0.028(2) 0.037(3)

loop_
_atom_type_symbol
_atom_type_description
_atom_type_scat_dispersion_real
_atom_type_scat_dispersion_imag
_atom_type_scat_source
C C 0.0033 0.0016 'International Tables Vol C Tables 4.2.6.8 and 6.1.1.4'
H H 0.0000 0.0000 'International Tables Vol C Tables 4.2.6.8 and 6.1.1.4'
O O 0.0106 0.0060 'International Tables Vol C Tables 4.2.6.8 and 6.1.1.4'
N N 0.0061 0.0033 'International Tables Vol C Tables 4.2.6.8 and 6.1.1.4'
Cd Cd -0.8075 1.2024 'International Tables Vol C Tables 4.2.6.8 and 6.1.1.4'

loop_
_geom_angle_atom_site_label_1
_geom_angle_atom_site_label_2
_geom_angle_atom_site_label_3
_geom_angle
_geom_angle_site_symmetry_1
_geom_angle_site_symmetry_3
O2 Cd1 O9 132.68(9) . .
O2 Cd1 O7 126.19(8) . 2_666
O9 Cd1 O7 92.11(8) . 2_666
O2 Cd1 O3 117.88(8) . 1_565
O9 Cd1 O3 81.27(8) . 1_565
O7 Cd1 O3 93.25(7) 2_666 1_565
O2 Cd1 O7 86.07(8) . .
O9 Cd1 O7 80.79(8) . .
O7 Cd1 O7 71.64(8) 2_666 .
O3 Cd1 O7 155.99(7) 1_565 .
O2 Cd1 O8 93.01(8) . 2_666
O9 Cd1 O8 134.13(8) . 2_666
O7 Cd1 O8 54.55(7) 2_666 2_666
O3 Cd1 O8 71.60(7) 1_565 2_666
O7 Cd1 O8 111.00(7) . 2_666
O2 Cd1 O1 53.15(8) . .
O9 Cd1 O1 96.50(9) . .
O7 Cd1 O1 165.91(8) 2_666 .
O3 Cd1 O1 77.12(7) 1_565 .
O7 Cd1 O1 120.73(7) . .
O8 Cd1 O1 111.98(8) 2_666 .
O4 Cd2 O3 100.51(8) 2_547 1_556
O4 Cd2 O5 145.85(8) 2_547 .
O3 Cd2 O5 110.70(8) 1_556 .
O4 Cd2 O1 104.01(8) 2_547 2_557
O3 Cd2 O1 93.92(9) 1_556 2_557
O5 Cd2 O1 87.74(8) . 2_557
O4 Cd2 O6 90.54(8) 2_547 .
O3 Cd2 O6 166.11(8) 1_556 .
O5 Cd2 O6 56.72(8) . .
O1 Cd2 O6 91.50(9) 2_557 .
O4 Cd2 O8 87.30(8) 2_547 2_657
O3 Cd2 O8 75.35(7) 1_556 2_657
O5 Cd2 O8 87.47(7) . 2_657
O1 Cd2 O8 165.81(8) 2_557 2_657
O6 Cd2 O8 97.00(8) . 2_657
O4 Cd2 C35 118.67(9) 2_547 .
O3 Cd2 C35 139.02(9) 1_556 .
O5 Cd2 C35 28.40(9) . .
O1 Cd2 C35 88.15(9) 2_557 .
O6 Cd2 C35 28.38(9) . .
O8 Cd2 C35 93.93(8) 2_657 .
C17 O1 Cd2 154.4(2) . 2_557
C17 O1 Cd1 82.29(18) . .
Cd2 O1 Cd1 110.85(8) 2_557 .
C17 O2 Cd1 102.94(19) . .
C18 O3 Cd2 125.70(18) . 1_554
C18 O3 Cd1 123.65(18) . 1_545
Cd2 O3 Cd1 109.02(8) 1_554 1_545
C18 O4 Cd2 113.39(19) . 2_547
C35 O5 Cd2 92.71(18) . .
C35 O6 Cd2 88.08(18) . .
C36 O7 Cd1 96.93(18) . 2_666
C36 O7 Cd1 127.54(18) . .
Cd1 O7 Cd1 108.36(8) 2_666 .
C36 O8 Cd2 121.41(18) . 2_657
C36 O8 Cd1 87.97(18) . 2_666
Cd2 O8 Cd1 100.99(7) 2_657 2_666
C2 C1 C11 121.8(4) . .
C3 C2 C1 117.6(3) . .
C3 C2 C17 119.8(3) . .
C1 C2 C17 122.4(3) . .
C2 C3 C13 121.2(4) . .
C5 C4 C13 99.8(5) . .
C5 C4' C13 107.1(7) . .
C4' C5 C14 108.1(5) . .
C4' C5 C4 62.0(6) . .
C14 C5 C4 113.7(4) . .
C14 C6 C7 120.8(3) . .
C8 C7 C6 119.2(3) . .
C8 C7 C18 120.7(3) . .
C6 C7 C18 120.1(3) . .
C16 C8 C7 120.8(3) . .
C10' C9 C16 115.4(4) . .
C10' C9 C10 60.9(5) . .
C16 C9 C10 107.7(4) . .
C9 C10 C11 104.4(5) . .
C9 C10' C11 105.1(6) . .
C12 C11 C1 120.7(4) . .
C12 C11 C10 112.3(4) . .
C1 C11 C10 118.4(4) . .
C12 C11 C10' 111.5(4) . .
C1 C11 C10' 121.5(5) . .
C10 C11 C10' 55.3(4) . .
C11 C12 C13 117.8(3) . .
C11 C12 C15 121.2(3) . .
C13 C12 C15 121.0(3) . .
C12 C13 C3 120.8(4) . .
C12 C13 C4' 111.0(5) . .
C3 C13 C4' 119.4(5) . .
C12 C13 C4 113.4(4) . .
C3 C13 C4 119.0(5) . .
C4' C13 C4 57.0(6) . .
C6 C14 C15 119.8(3) . .
C6 C14 C5 120.9(3) . .
C15 C14 C5 119.3(3) . .
C14 C15 C16 119.4(3) . .
C14 C15 C12 120.1(3) . .
C16 C15 C12 120.4(3) . .
C8 C16 C15 120.0(3) . .
C8 C16 C9 121.7(3) . .
C15 C16 C9 118.2(3) . .
O1 C17 O2 121.4(3) . .
O1 C17 C2 121.6(3) . .
O2 C17 C2 116.9(3) . .
O4 C18 O3 122.5(3) . .
O4 C18 C7 119.0(3) . .
O3 C18 C7 118.5(3) . .
C29 C19 C20 120.6(3) . .
C21 C20 C19 119.8(3) . .
C21 C20 C35 119.2(3) . .
C19 C20 C35 121.1(3) . .
C31 C21 C20 120.8(3) . .
C31 C22 C23 111.8(3) . .
C32 C23 C22 110.6(3) . .
C25 C24 C32 120.5(3) . .
C24 C25 C26 120.1(3) . .
C24 C25 C36 120.3(3) . .
C26 C25 C36 119.6(3) . .
C34 C26 C25 120.5(3) . .
C34 C27 C28 111.4(3) . .
C29 C28 C27 110.1(3) . .
C19 C29 C30 119.2(3) . .
C19 C29 C28 122.9(3) . .
C30 C29 C28 117.8(3) . .
C31 C30 C29 120.2(3) . .
C31 C30 C33 119.4(3) . .
C29 C30 C33 120.2(3) . .
C21 C31 C30 119.3(3) . .
C21 C31 C22 121.1(3) . .
C30 C31 C22 119.5(3) . .
C24 C32 C33 119.3(3) . .
C24 C32 C23 122.6(3) . .
C33 C32 C23 118.1(3) . .
C34 C33 C32 120.5(3) . .
C34 C33 C30 119.4(3) . .
C32 C33 C30 119.9(3) . .
C26 C34 C33 119.0(3) . .
C26 C34 C27 122.0(3) . .
C33 C34 C27 118.9(3) . .
O5 C35 O6 122.2(3) . .
O5 C35 C20 118.5(3) . .
O6 C35 C20 119.3(3) . .
O5 C35 Cd2 58.89(15) . .
O6 C35 Cd2 63.54(16) . .
C20 C35 Cd2 173.5(2) . .
O8 C36 O7 120.5(3) . .
O8 C36 C25 120.3(3) . .
O7 C36 C25 119.1(3) . .
C37 N1 C40 113.4(3) . .
C37 N1 C41 122.3(3) . .
C40 N1 C41 124.1(3) . .
C37 O9 Cd1 145.1(2) . .
O9 C37 N1 122.6(3) . .
O9 C37 C38 127.3(3) . .
N1 C37 C38 110.1(3) . .
C37 C38 C39 104.1(3) . .
C40 C39 C38 106.3(3) . .
N1 C40 C39 103.3(3) . .
C46 C41 N1 113.3(4) . .
C46 C41 C42 110.9(4) . .
N1 C41 C42 109.1(5) . .
C41 C42 C43 108.9(5) . .
C44 C43 C42 110.4(5) . .
C43 C44 C45 112.3(5) . .
C44 C45 C46 111.0(5) . .
C41 C46 C45 109.9(5) . .

loop_
_geom_bond_atom_site_label_1
_geom_bond_atom_site_label_2
_geom_bond_distance
_geom_bond_site_symmetry_2
Cd1 O2 2.198(2) .
Cd1 O9 2.217(2) .
Cd1 O7 2.304(2) 2_666
Cd1 O3 2.403(2) 1_565
Cd1 O7 2.458(2) .
Cd1 O8 2.501(2) 2_666
Cd1 O1 2.641(2) .
Cd2 O4 2.224(2) 2_547
Cd2 O3 2.266(2) 1_556
Cd2 O5 2.275(2) .
Cd2 O1 2.336(2) 2_557
Cd2 O6 2.377(2) .
Cd2 O8 2.426(2) 2_657
Cd2 C35 2.654(3) .
O1 C17 1.260(4) .
O1 Cd2 2.336(2) 2_557
O2 C17 1.263(4) .
O3 C18 1.281(4) .
O3 Cd2 2.265(2) 1_554
O3 Cd1 2.403(2) 1_545
O4 C18 1.255(4) .
O4 Cd2 2.224(2) 2_547
O5 C35 1.264(4) .
O6 C35 1.262(4) .
O7 C36 1.275(4) .
O7 Cd1 2.304(2) 2_666
O8 C36 1.270(4) .
O8 Cd2 2.426(2) 2_657
O8 Cd1 2.501(2) 2_666
C1 C2 1.354(5) .
C1 C11 1.388(5) .
C2 C3 1.352(5) .
C2 C17 1.503(4) .
C3 C13 1.390(5) .
C4 C5 1.576(9) .
C4 C13 1.697(9) .
C4' C5 1.493(11) .
C4' C13 1.618(10) .
C5 C14 1.527(5) .
C6 C14 1.388(4) .
C6 C7 1.393(4) .
C7 C8 1.386(4) .
C7 C18 1.488(4) .
C8 C16 1.382(5) .
C9 C10' 1.434(8) .
C9 C16 1.516(5) .
C9 C10 1.572(8) .
C10 C11 1.585(8) .
C10' C11 1.701(9) .
C11 C12 1.352(5) .
C12 C13 1.371(5) .
C12 C15 1.474(4) .
C14 C15 1.394(4) .
C15 C16 1.403(4) .
C19 C29 1.384(4) .
C19 C20 1.401(5) .
C20 C21 1.391(5) .
C20 C35 1.499(4) .
C21 C31 1.385(4) .
C22 C31 1.514(4) .
C22 C23 1.529(4) .
C23 C32 1.509(4) .
C24 C25 1.388(4) .
C24 C32 1.386(4) .
C25 C26 1.399(4) .
C25 C36 1.486(4) .
C26 C34 1.391(4) .
C27 C34 1.515(4) .
C27 C28 1.529(4) .
C28 C29 1.513(5) .
C29 C30 1.412(4) .
C30 C31 1.406(4) .
C30 C33 1.470(4) .
C32 C33 1.408(4) .
C33 C34 1.404(4) .
N1 C37 1.339(5) .
N1 C40 1.472(5) .
N1 C41 1.499(6) .
O9 C37 1.244(4) .
C37 C38 1.496(5) .
C38 C39 1.527(6) .
C39 C40 1.520(7) .
C41 C46 1.496(7) .
C41 C42 1.525(7) .
C42 C43 1.553(8) .
C43 C44 1.500(8) .
C44 C45 1.513(8) .
C45 C46 1.542(8) .
